data_4323605
loop_
_publ_author_name
'Hans-Friedrich Klein'
'Michael Mager'
'Andreas Schmidt'
'Martina H\"uber'
'Wolfgang Haase'
'Ulrich Fl\"orke'
'Hans-J\"urgen Haupt'
'Roman Boca'

_publ_contact_author
;
Dr Ulrich Fl\"orke
Anorganische und Analytische Chemie
Universit\"at-GH Paderborn
Warburgerstr. 100
D-33098 Paderborn, FRG
;
_publ_contact_author_email floe@mvaxac.uni-paderborn.de
_publ_contact_author_fax '49 5251 60 3423'
_publ_contact_author_phone '49 5251 60 2496'
_publ_section_title
;
 Synthesis, Structure, and Magnetic Properties of Low-Valent Triangulo
 Cobalt-Hydride Clusters [XCo~3~(\m-CO)~3~(PMe~3~)~6~]
;
_journal_name_full 'Inorganic Chemistry'
_journal_page_first 4303
_journal_page_last 4306
_journal_paper_doi 10.1021/ic970431r
_journal_volume 36
_journal_year 1997
_chemical_formula_sum 'C21 H54 Co3 O3 P6'
_chemical_formula_weight 717.25
_chemical_name_systematic
; 
 tri-\m-carbonyl-hexakis-trimethylphosphane-triangulo-tricobalt 
;
_space_group_IT_number 167
_symmetry_cell_setting trigonal
_symmetry_space_group_name_Hall '-R 3 2"c'
_symmetry_space_group_name_H-M 'R -3 c :H'
_atom_sites_solution_hydrogens geom
_atom_sites_solution_primary direct
_atom_sites_solution_secondary difmap
_audit_creation_method SHELXL
_cell_angle_alpha 90.00
_cell_angle_beta 90.00
_cell_angle_gamma 120.00
_cell_formula_units_Z 6
_cell_length_a 10.6780(10)
_cell_length_b 10.6780(10)
_cell_length_c 52.298(11)
_cell_measurement_reflns_used 25
_cell_measurement_temperature 293(2)
_cell_measurement_theta_max 16.5
_cell_measurement_theta_min 8
_cell_volume 5164.1(13)
_computing_structure_refinement 'SHELXTL V5 (Siemens 1995)'
_computing_structure_solution 'SHELXTL V5 (Siemens 1995)'
_diffrn_ambient_temperature 293(2)
_diffrn_measurement_device 'Siemens R3'
_diffrn_measurement_method omega-2theta
_diffrn_radiation_monochromator graphite
_diffrn_radiation_source 'fine-focus sealed tube'
_diffrn_radiation_type MoK\a
_diffrn_radiation_wavelength 0.71073
_diffrn_reflns_av_R_equivalents 0.0382
_diffrn_reflns_av_sigmaI/netI 0.0294
_diffrn_reflns_limit_h_max 13
_diffrn_reflns_limit_h_min 0
_diffrn_reflns_limit_k_max 12
_diffrn_reflns_limit_k_min -13
_diffrn_reflns_limit_l_max 67
_diffrn_reflns_limit_l_min 0
_diffrn_reflns_number 3779
_diffrn_reflns_theta_max 27.57
_diffrn_reflns_theta_min 2.34
_diffrn_standards_decay_% insignificant
_diffrn_standards_interval_count 400
_diffrn_standards_number 3
_exptl_absorpt_coefficient_mu 1.727
_exptl_absorpt_correction_T_max 0.859
_exptl_absorpt_correction_T_min 0.773
_exptl_absorpt_correction_type psi-scans
_exptl_crystal_colour violet
_exptl_crystal_density_diffrn 1.384
_exptl_crystal_density_meas ?
_exptl_crystal_description prism
_exptl_crystal_F_000 2250
_exptl_crystal_size_max 0.48
_exptl_crystal_size_mid 0.33
_exptl_crystal_size_min 0.30
_refine_diff_density_max 0.291
_refine_diff_density_min -0.181
_refine_diff_density_rms 0.050
_refine_ls_extinction_coef 0.00011(2)
_refine_ls_extinction_expression Fc^*^=kFc[1+0.001xFc^2^\l^3^/sin(2\q)]^-1/4^
_refine_ls_extinction_method SHELXL
_refine_ls_goodness_of_fit_all 1.084
_refine_ls_goodness_of_fit_obs 1.106
_refine_ls_hydrogen_treatment constr
_refine_ls_matrix_type full
_refine_ls_number_parameters 56
_refine_ls_number_reflns 1322
_refine_ls_number_restraints 0
_refine_ls_restrained_S_all 1.084
_refine_ls_restrained_S_obs 1.106
_refine_ls_R_factor_all 0.0310
_refine_ls_R_factor_obs 0.0225
_refine_ls_shift/esd_max -0.001
_refine_ls_shift/esd_mean 0.000
_refine_ls_structure_factor_coef Fsqd
_refine_ls_weighting_details 'w=1/[\s^2^(Fo^2^)+(0.0202P)^2^+2.0018P] where P=(Fo^2^+2Fc^2^)/3'
_refine_ls_weighting_scheme calc
_refine_ls_wR_factor_all 0.0526
_refine_ls_wR_factor_obs 0.0494
_reflns_number_observed 1127
_reflns_number_total 1322
_reflns_observed_criterion >2sigma(I)
_cod_data_source_file ic970431r_1.cif
_cod_data_source_block 1
_cod_depositor_comments
;
The following automatic conversions were performed:

'_exptl_crystal_density_meas' value 'not measured' was changed to '?'
- the value is perceived as not measured.

Automatic conversion script
Id: cif_fix_values 3008 2015-01-20 13:52:24Z robertas 

The following automatic conversions were performed:

'_refine_ls_weighting_scheme' value 'calc
w=1/[\s^2^(Fo^2^)+(0.0202P)^2^+2.0018P] where P=(Fo^2^+2Fc^2^)/3' was
changed to 'calc'. New tag '_refine_ls_weighting_details' was
created. The value of the new tag was set to
'w=1/[\s^2^(Fo^2^)+(0.0202P)^2^+2.0018P] where P=(Fo^2^+2Fc^2^)/3'.

Automatic conversion script
Id: cif_fix_values 3143 2015-03-26 13:38:13Z robertas 
;
_cod_original_sg_symbol_H-M 'R -3 c'
_cod_database_code 4323605

loop_
_symmetry_equiv_pos_as_xyz
'x, y, z'
'-y, x-y, z'
'-x+y, -x, z'
'y, x, -z+1/2'
'x-y, -y, -z+1/2'
'-x, -x+y, -z+1/2'
'x+2/3, y+1/3, z+1/3'
'-y+2/3, x-y+1/3, z+1/3'
'-x+y+2/3, -x+1/3, z+1/3'
'y+2/3, x+1/3, -z+5/6'
'x-y+2/3, -y+1/3, -z+5/6'
'-x+2/3, -x+y+1/3, -z+5/6'
'x+1/3, y+2/3, z+2/3'
'-y+1/3, x-y+2/3, z+2/3'
'-x+y+1/3, -x+2/3, z+2/3'
'y+1/3, x+2/3, -z+7/6'
'x-y+1/3, -y+2/3, -z+7/6'
'-x+1/3, -x+y+2/3, -z+7/6'
'-x, -y, -z'
'y, -x+y, -z'
'x-y, x, -z'
'-y, -x, z-1/2'
'-x+y, y, z-1/2'
'x, x-y, z-1/2'
'-x+2/3, -y+1/3, -z+1/3'
'y+2/3, -x+y+1/3, -z+1/3'
'x-y+2/3, x+1/3, -z+1/3'
'-y+2/3, -x+1/3, z-1/6'
'-x+y+2/3, y+1/3, z-1/6'
'x+2/3, x-y+1/3, z-1/6'
'-x+1/3, -y+2/3, -z+2/3'
'y+1/3, -x+y+2/3, -z+2/3'
'x-y+1/3, x+2/3, -z+2/3'
'-y+1/3, -x+2/3, z+1/6'
'-x+y+1/3, y+2/3, z+1/6'
'x+1/3, x-y+2/3, z+1/6'

loop_
_atom_site_aniso_label
_atom_site_aniso_U_11
_atom_site_aniso_U_22
_atom_site_aniso_U_33
_atom_site_aniso_U_23
_atom_site_aniso_U_13
_atom_site_aniso_U_12
Co1 0.01987(12) 0.0230(2) 0.0319(2) 0.00042(12) 0.00021(6) 0.01151(8)
P1 0.0303(2) 0.0356(2) 0.0413(2) -0.0013(2) -0.0067(2) 0.0181(2)
C1 0.0276(11) 0.0262(8) 0.0424(13) -0.0002(5) -0.0004(9) 0.0138(6)
O1 0.0374(10) 0.0266(7) 0.102(2) -0.0006(5) -0.0012(10) 0.0187(5)
C11 0.0321(10) 0.0591(13) 0.0721(14) -0.0103(11) -0.0126(9) 0.0175(10)
C12 0.0654(15) 0.085(2) 0.0459(11) -0.0115(11) -0.0096(10) 0.0440(13)
C13 0.0674(15) 0.0527(13) 0.0745(15) 0.0098(11) -0.0191(12) 0.0360(12)

loop_
_atom_site_label
_atom_site_type_symbol
_atom_site_fract_x
_atom_site_fract_y
_atom_site_fract_z
_atom_site_U_iso_or_equiv
_atom_site_thermal_displace_type
_atom_site_occupancy
_atom_site_calc_flag
_atom_site_refinement_flags
_atom_site_disorder_group
Co1 Co 0.13006(3) 0.0000 0.2500 0.02457(10) Uani 1 d S .
P1 P 0.27014(5) 0.00726(5) 0.281311(9) 0.03500(13) Uani 1 d . .
C1 C 0.0000 -0.2033(2) 0.2500 0.0319(5) Uani 1 d S .
O1 O 0.0000 -0.3145(2) 0.2500 0.0540(5) Uani 1 d S .
C11 C 0.4660(2) 0.1235(2) 0.27856(5) 0.0568(5) Uani 1 d . .
H11A H 0.4881(2) 0.2188(5) 0.2734(3) 0.085 Uiso 1 calc R .
H11B H 0.5024(3) 0.0843(9) 0.2660(2) 0.085 Uiso 1 calc R .
H11C H 0.5103(3) 0.1287(14) 0.29479(9) 0.085 Uiso 1 calc R .
C12 C 0.2422(3) 0.0770(3) 0.31132(4) 0.0627(6) Uani 1 d . .
H12A H 0.1447(6) 0.0156(11) 0.3171(2) 0.094 Uiso 1 calc R .
H12B H 0.2590(19) 0.1732(7) 0.30872(9) 0.094 Uiso 1 calc R .
H12C H 0.3083(13) 0.0789(18) 0.32397(11) 0.094 Uiso 1 calc R .
C13 C 0.2583(3) -0.1614(2) 0.29204(5) 0.0622(6) Uani 1 d . .
H13A H 0.2838(19) -0.2034(10) 0.27821(11) 0.093 Uiso 1 calc R .
H13B H 0.1612(5) -0.2275(7) 0.2975(3) 0.093 Uiso 1 calc R .
H13C H 0.3235(14) -0.1417(4) 0.3061(2) 0.093 Uiso 1 calc R .

loop_
_atom_type_symbol
_atom_type_description
_atom_type_scat_dispersion_real
_atom_type_scat_dispersion_imag
_atom_type_scat_source
C C 0.0033 0.0016 'International Tables Vol C Tables 4.2.6.8 and 6.1.1.4'
H H 0.0000 0.0000 'International Tables Vol C Tables 4.2.6.8 and 6.1.1.4'
O O 0.0106 0.0060 'International Tables Vol C Tables 4.2.6.8 and 6.1.1.4'
P P 0.1023 0.0942 'International Tables Vol C Tables 4.2.6.8 and 6.1.1.4'
Co Co 0.3494 0.9721 'International Tables Vol C Tables 4.2.6.8 and 6.1.1.4'

loop_
_geom_angle_atom_site_label_1
_geom_angle_atom_site_label_2
_geom_angle_atom_site_label_3
_geom_angle
_geom_angle_site_symmetry_1
_geom_angle_site_symmetry_3
_geom_angle_publ_flag
C1 Co1 C1 161.65(9) . 2 ?
C1 Co1 P1 94.34(3) . 5 ?
C1 Co1 P1 97.83(3) 2 5 ?
C1 Co1 P1 97.83(3) . . ?
C1 Co1 P1 94.34(3) 2 . ?
P1 Co1 P1 96.72(3) 5 . ?
C1 Co1 Co1 50.82(4) . 3 ?
C1 Co1 Co1 110.82(4) 2 3 ?
P1 Co1 Co1 124.063(14) 5 3 ?
P1 Co1 Co1 126.208(14) . 3 ?
C1 Co1 Co1 110.82(4) . 2 ?
C1 Co1 Co1 50.82(4) 2 2 ?
P1 Co1 Co1 126.208(14) 5 2 ?
P1 Co1 Co1 124.063(14) . 2 ?
Co1 Co1 Co1 60.0 3 2 ?
C12 P1 C11 98.93(11) . . ?
C12 P1 C13 101.12(11) . . ?
C11 P1 C13 100.70(11) . . ?
C12 P1 Co1 114.15(8) . . ?
C11 P1 Co1 119.60(8) . . ?
C13 P1 Co1 118.94(8) . . ?
O1 C1 Co1 140.82(4) . . ?
O1 C1 Co1 140.82(4) . 3 ?
Co1 C1 Co1 78.35(9) . 3 ?

loop_
_geom_bond_atom_site_label_1
_geom_bond_atom_site_label_2
_geom_bond_distance
_geom_bond_site_symmetry_2
_geom_bond_publ_flag
Co1 C1 1.904(2) . ?
Co1 C1 1.904(2) 2 ?
Co1 P1 2.1929(5) 5 ?
Co1 P1 2.1929(5) . ?
Co1 Co1 2.4055(5) 3 ?
Co1 Co1 2.4055(5) 2 ?
P1 C12 1.824(2) . ?
P1 C11 1.827(2) . ?
P1 C13 1.829(2) . ?
C1 O1 1.188(3) . ?
C1 Co1 1.904(2) 3 ?
